data_7020736
loop_
_publ_author_name
'Lopez, Nazario'
'Zhao, Hanhua'
'Zhao, Dan'
'Zhou, Hong-Cai'
'Riebenspies, Joseph P.'
'Dunbar, Kim R.'

_publ_section_title
;
 A porous Sm(III) coordination nanotube with hydrophobic and hydrophilic
 channels.
;
_journal_issue 1
_journal_name_full 'Dalton transactions (Cambridge, England : 2003)'
_journal_page_first 54
_journal_page_last 57
_journal_paper_doi 10.1039/c2dt31842c
_journal_volume 42
_journal_year 2013
_chemical_formula_sum 'C21 H20 N6 O6 Sm'
_chemical_formula_weight 602.78
_chemical_name_systematic
;
?
;
_space_group_IT_number 193
_symmetry_cell_setting hexagonal
_symmetry_space_group_name_Hall '-P 6c 2'
_symmetry_space_group_name_H-M 'P 63/m c m'
_atom_sites_solution_hydrogens geom
_atom_sites_solution_primary direct
_atom_sites_solution_secondary difmap
_audit_creation_method SHELXL-97
_cell_angle_alpha 90.00
_cell_angle_beta 90.00
_cell_angle_gamma 120.00
_cell_formula_units_Z 6
_cell_length_a 25.158(4)
_cell_length_b 25.158(4)
_cell_length_c 6.7043(14)
_cell_measurement_reflns_used 506
_cell_measurement_temperature 110(2)
_cell_measurement_theta_max 50.471
_cell_measurement_theta_min 4.959
_cell_volume 3674.8(11)
_computing_cell_refinement 'SMART V5.625 (Bruker, 2000)'
_computing_data_collection 'SMART V5.625 (Bruker, 2000)'
_computing_data_reduction 'SAINT V6.32 (Bruker, 2001)'
_computing_molecular_graphics 'X-Seed (Barbour, 2001)'
_computing_publication_material 'SHELXL-97 (Sheldrick, 1997)'
_computing_structure_refinement 'SHELXL-97 (Sheldrick, 1997)'
_computing_structure_solution 'SHELXS-97 (Sheldrick, 1997)'
_diffrn_ambient_temperature 110(2)
_diffrn_measured_fraction_theta_full 0.963
_diffrn_measured_fraction_theta_max 0.963
_diffrn_measurement_device_type 'Bruker APEX-II CCD'
_diffrn_measurement_method '\w scans'
_diffrn_radiation_monochromator graphite
_diffrn_radiation_source 'fine-focus sealed tube'
_diffrn_radiation_type MoK\a
_diffrn_radiation_wavelength 0.71073
_diffrn_reflns_av_R_equivalents 0.0960
_diffrn_reflns_av_sigmaI/netI 0.0441
_diffrn_reflns_limit_h_max 29
_diffrn_reflns_limit_h_min -29
_diffrn_reflns_limit_k_max 29
_diffrn_reflns_limit_k_min -29
_diffrn_reflns_limit_l_max 7
_diffrn_reflns_limit_l_min -7
_diffrn_reflns_number 32365
_diffrn_reflns_theta_full 25.00
_diffrn_reflns_theta_max 25.00
_diffrn_reflns_theta_min 2.47
_exptl_absorpt_coefficient_mu 2.444
_exptl_absorpt_correction_T_max 0.7748
_exptl_absorpt_correction_T_min 0.6539
_exptl_absorpt_correction_type multi-scan
_exptl_absorpt_process_details 'SADABS v2.03 (Bruker, 2003)'
_exptl_crystal_colour colorless
_exptl_crystal_density_diffrn 1.634
_exptl_crystal_density_method 'not measured'
_exptl_crystal_description hexagonal_prism
_exptl_crystal_F_000 1788
_exptl_crystal_size_max 0.19
_exptl_crystal_size_mid 0.11
_exptl_crystal_size_min 0.11
_refine_diff_density_max 1.777
_refine_diff_density_min -1.032
_refine_diff_density_rms 0.176
_refine_ls_extinction_method none
_refine_ls_goodness_of_fit_ref 1.006
_refine_ls_hydrogen_treatment mixed
_refine_ls_matrix_type full
_refine_ls_number_parameters 118
_refine_ls_number_reflns 1182
_refine_ls_number_restraints 138
_refine_ls_restrained_S_all 0.991
_refine_ls_R_factor_all 0.0725
_refine_ls_R_factor_gt 0.0654
_refine_ls_shift/su_max 0.037
_refine_ls_shift/su_mean 0.005
_refine_ls_structure_factor_coef Fsqd
_refine_ls_weighting_details 'calc w=1/[\s^2^(Fo^2^)+(0.0939P)^2^+78.2928P] where P=(Fo^2^+2Fc^2^)/3'
_refine_ls_weighting_scheme calc
_refine_ls_wR_factor_gt 0.1703
_refine_ls_wR_factor_ref 0.1766
_reflns_number_gt 1060
_reflns_number_total 1182
_reflns_threshold_expression >2sigma(I)
_cod_data_source_file c2dt31842c.txt
_cod_data_source_block c:\docume~1\zhao\desktop\revise~1\sm
_cod_original_sg_symbol_H-M P63/mcm
_cod_database_code 7020736

loop_
_symmetry_equiv_pos_as_xyz
'x, y, z'
'x-y, x, z+1/2'
'-y, x-y, z'
'-x, -y, z+1/2'
'-x+y, -x, z'
'y, -x+y, z+1/2'
'x-y, -y, -z+1/2'
'-x, -x+y, -z+1/2'
'y, x, -z+1/2'
'-y, -x, -z'
'-x+y, y, -z'
'x, x-y, -z'
'-x, -y, -z'
'-x+y, -x, -z-1/2'
'y, -x+y, -z'
'x, y, -z-1/2'
'x-y, x, -z'
'-y, x-y, -z-1/2'
'-x+y, y, z-1/2'
'x, x-y, z-1/2'
'-y, -x, z-1/2'
'y, x, z'
'x-y, -y, z'
'-x, -x+y, z'

loop_
_atom_site_label
_atom_site_type_symbol
_atom_site_fract_x
_atom_site_fract_y
_atom_site_fract_z
_atom_site_U_iso_or_equiv
_atom_site_adp_type
_atom_site_occupancy
_atom_site_symmetry_multiplicity
_atom_site_calc_flag
_atom_site_refinement_flags
O1A O 0.0000 0.2662(3) 0.5853(14) 0.036(2) Uani 1 2 d S
C1A C 0.0000 0.2431(7) 0.7500 0.024(4) Uani 1 4 d S
H1AA H 0.0000 0.2051 0.7500 0.029 Uiso 1 4 d SR
O2A O 0.0641(7) 0.2069(7) 0.450(2) 0.046(3) Uani 0.50 1 d PDU
C2A C 0.0887(3) 0.1774(7) 0.5000 0.050(4) Uani 1 2 d SD
H2AA H 0.0667 0.1333 0.5000 0.060 Uiso 1 2 d SR
Sm1 Sm 0.0000 0.22761(3) 0.2500 0.0186(4) Uani 1 4 d S
N1 N 0.1065(5) 0.3317(5) 0.2500 0.027(2) Uani 1 2 d S
C1 C 0.1589(7) 0.3292(6) 0.2500 0.037(3) Uani 1 2 d SU
H1 H 0.1562 0.2901 0.2500 0.045 Uiso 1 2 calc SR
N2 N 0.0000 0.3324(6) 0.2500 0.025(2) Uani 1 4 d SU
C2 C 0.2175(7) 0.3823(7) 0.2500 0.045(2) Uani 1 2 d SU
H2 H 0.2538 0.3795 0.2500 0.054 Uiso 1 2 calc SR
N3 N 0.0542(6) 0.4415(5) 0.2500 0.0329(17) Uani 1 2 d SU
C3 C 0.2204(8) 0.4390(7) 0.2500 0.046(2) Uani 1 2 d SU
H3 H 0.2592 0.4757 0.2500 0.055 Uiso 1 2 calc SR
N4 N -0.0550(7) 0.4968(6) 0.2500 0.0466(16) Uani 1 2 d SDU
C4 C 0.1675(7) 0.4421(7) 0.2500 0.042(2) Uani 1 2 d SU
H4 H 0.1693 0.4807 0.2500 0.050 Uiso 1 2 calc SR
C5 C 0.1099(7) 0.3866(6) 0.2500 0.0325(19) Uani 1 2 d SU
C6 C 0.0520(6) 0.3864(6) 0.2500 0.0291(17) Uani 1 2 d SU
C7 C 0.0000 0.4380(8) 0.2500 0.036(2) Uani 1 4 d SU
C8 C 0.0000 0.4989(9) 0.2500 0.0429(19) Uani 1 4 d SDU
C9 C -0.0550(7) 0.4968(6) 0.2500 0.0466(16) Uani 0.00 2 d SPU
C10 C -0.0521(9) 0.5529(7) 0.2500 0.048(2) Uani 1 2 d SU
C11 C 0.0000 0.6063(9) 0.2500 0.050(3) Uani 1 4 d SDU
H5 H -0.0905(9) 0.4538(16) 0.2500 2(3) Uiso 1 2 d SD
H6 H -0.0892(9) 0.5518(12) 0.2500 0.13(11) Uiso 1 2 d SD
H7 H 0.0000 0.6461(12) 0.2500 0.02(5) Uiso 1 4 d SD
O3W O 0.2246(9) 0.6123(4) 0.5000 0.122(6) Uani 1 2 d SU

loop_
_atom_site_aniso_label
_atom_site_aniso_U_11
_atom_site_aniso_U_22
_atom_site_aniso_U_33
_atom_site_aniso_U_23
_atom_site_aniso_U_13
_atom_site_aniso_U_12
O1A 0.065(6) 0.032(3) 0.023(5) 0.000(3) 0.000 0.032(3)
C1A 0.040(10) 0.020(6) 0.019(9) 0.000 0.000 0.020(5)
O2A 0.048(5) 0.068(5) 0.048(6) 0.012(4) -0.002(4) 0.047(4)
C2A 0.057(7) 0.036(8) 0.049(10) 0.000 0.003(8) 0.018(4)
Sm1 0.0210(5) 0.0187(4) 0.0168(5) 0.000 0.000 0.0105(3)
N1 0.028(6) 0.020(5) 0.029(6) 0.000 0.000 0.009(5)
C1 0.033(5) 0.029(4) 0.049(6) 0.000 0.000 0.014(4)
N2 0.038(4) 0.021(3) 0.022(5) 0.000 0.000 0.019(2)
C2 0.034(4) 0.036(4) 0.053(5) 0.000 0.000 0.009(4)
N3 0.049(4) 0.025(3) 0.028(4) 0.000 0.000 0.020(3)
C3 0.037(4) 0.033(4) 0.052(5) 0.000 0.000 0.006(4)
N4 0.072(3) 0.041(3) 0.040(3) 0.000 0.000 0.039(2)
C4 0.040(4) 0.030(4) 0.045(5) 0.000 0.000 0.010(3)
C5 0.038(3) 0.025(4) 0.033(4) 0.000 0.000 0.014(3)
C6 0.041(3) 0.023(3) 0.025(4) 0.000 0.000 0.017(2)
C7 0.056(4) 0.032(3) 0.029(4) 0.000 0.000 0.028(2)
C8 0.068(4) 0.036(3) 0.035(4) 0.000 0.000 0.0341(19)
C9 0.072(3) 0.041(3) 0.040(3) 0.000 0.000 0.039(2)
C10 0.076(4) 0.042(3) 0.041(4) 0.000 0.000 0.041(3)
C11 0.079(6) 0.042(4) 0.042(6) 0.000 0.000 0.040(3)
O3W 0.120(6) 0.121(7) 0.124(7) -0.010(5) 0.000 0.060(3)

loop_
_atom_type_symbol
_atom_type_description
_atom_type_scat_dispersion_real
_atom_type_scat_dispersion_imag
_atom_type_scat_source
C C 0.0033 0.0016 'International Tables Vol C Tables 4.2.6.8 and 6.1.1.4'
H H 0.0000 0.0000 'International Tables Vol C Tables 4.2.6.8 and 6.1.1.4'
N N 0.0061 0.0033 'International Tables Vol C Tables 4.2.6.8 and 6.1.1.4'
O O 0.0106 0.0060 'International Tables Vol C Tables 4.2.6.8 and 6.1.1.4'
Sm Sm -0.1638 3.4418 'International Tables Vol C Tables 4.2.6.8 and 6.1.1.4'

loop_
_geom_angle_atom_site_label_1
_geom_angle_atom_site_label_2
_geom_angle_atom_site_label_3
_geom_angle
_geom_angle_site_symmetry_1
_geom_angle_site_symmetry_3
C1A O1A Sm1 129.0(8) . .
O1A C1A O1A 124.7(15) . 16_557
C2A O2A Sm1 154.3(12) . .
O2A C2A O2A 116.8(19) 11_556 .
O2A Sm1 O2A 73.1(8) 8 16_556
O2A Sm1 O2A 111.1(8) 8 .
O2A Sm1 O2A 69.5(8) 16_556 .
O2A Sm1 O2A 69.5(8) 8 24
O2A Sm1 O2A 111.1(8) 16_556 24
O2A Sm1 O2A 73.1(8) . 24
O2A Sm1 O1A 138.4(4) 8 .
O2A Sm1 O1A 138.4(4) 16_556 .
O2A Sm1 O1A 72.6(4) . .
O2A Sm1 O1A 72.6(4) 24 .
O2A Sm1 O1A 72.6(4) 8 16_556
O2A Sm1 O1A 72.6(4) 16_556 16_556
O2A Sm1 O1A 138.4(4) . 16_556
O2A Sm1 O1A 138.4(4) 24 16_556
O1A Sm1 O1A 133.3(4) . 16_556
O2A Sm1 N2 124.4(4) 8 .
O2A Sm1 N2 124.4(4) 16_556 .
O2A Sm1 N2 124.4(4) . .
O2A Sm1 N2 124.4(4) 24 .
O1A Sm1 N2 66.7(2) . .
O1A Sm1 N2 66.7(2) 16_556 .
O2A Sm1 N1 75.6(4) 8 8
O2A Sm1 N1 142.6(4) 16_556 8
O2A Sm1 N1 142.6(4) . 8
O2A Sm1 N1 75.6(4) 24 8
O1A Sm1 N1 78.99(12) . 8
O1A Sm1 N1 78.99(12) 16_556 8
N2 Sm1 N1 61.2(2) . 8
O2A Sm1 N1 142.6(4) 8 .
O2A Sm1 N1 75.6(4) 16_556 .
O2A Sm1 N1 75.6(4) . .
O2A Sm1 N1 142.6(4) 24 .
O1A Sm1 N1 78.99(12) . .
O1A Sm1 N1 78.99(12) 16_556 .
N2 Sm1 N1 61.2(2) . .
N1 Sm1 N1 122.3(4) 8 .
C5 N1 C1 119.1(12) . .
C5 N1 Sm1 122.0(9) . .
C1 N1 Sm1 118.9(8) . .
N1 C1 C2 122.6(13) . .
C6 N2 C6 116.2(16) . 8
C6 N2 Sm1 121.9(8) . .
C6 N2 Sm1 121.9(8) 8 .
C3 C2 C1 117.8(15) . .
C7 N3 C6 114.7(12) . .
C2 C3 C4 120.2(14) . .
C8 N4 C10 115.5(15) . .
C3 C4 C5 119.0(13) . .
N1 C5 C4 121.3(13) . .
N1 C5 C6 116.7(12) . .
C4 C5 C6 122.0(12) . .
N2 C6 N3 124.0(13) . .
N2 C6 C5 118.3(11) . .
N3 C6 C5 117.7(11) . .
N3 C7 N3 126.5(18) 8 .
N3 C7 C8 116.7(9) 8 .
N3 C7 C8 116.7(9) . .
C9 C8 N4 0(2) 8 8
C9 C8 N4 123.8(19) 8 .
N4 C8 N4 123.8(19) 8 .
C9 C8 C7 118.1(9) 8 .
N4 C8 C7 118.1(9) 8 .
N4 C8 C7 118.1(9) . .
C11 C10 N4 123.8(17) . .
C10 C11 C10 118(2) . 8

loop_
_geom_bond_atom_site_label_1
_geom_bond_atom_site_label_2
_geom_bond_distance
_geom_bond_site_symmetry_2
O1A C1A 1.247(12) .
O1A Sm1 2.448(9) .
C1A O1A 1.247(12) 16_557
O2A C2A 1.227(10) .
O2A Sm1 2.346(11) .
C2A O2A 1.227(11) 11_556
Sm1 O2A 2.346(11) 8
Sm1 O2A 2.346(11) 16_556
Sm1 O2A 2.346(11) 24
Sm1 O1A 2.448(9) 16_556
Sm1 N2 2.636(14) .
Sm1 N1 2.650(11) 8
Sm1 N1 2.650(11) .
N1 C5 1.342(17) .
N1 C1 1.349(18) .
C1 C2 1.41(2) .
N2 C6 1.334(15) .
N2 C6 1.334(15) 8
C2 C3 1.39(2) .
N3 C7 1.322(15) .
N3 C6 1.358(17) .
C3 C4 1.37(2) .
N4 C8 1.358(17) .
N4 C10 1.377(19) .
C4 C5 1.42(2) .
C5 C6 1.45(2) .
C7 N3 1.322(15) 8
C7 C8 1.53(3) .
C8 C9 1.358(17) 8
C8 N4 1.358(17) 8
C10 C11 1.33(2) .
C11 C10 1.33(2) 8
